data_7013689
loop_
_publ_author_name
'Novitchi, Ghenadie'
'Shova, Sergiu'
'Caneschi, Andrea'
'Costes, Jean-Pierre'
'Gdaniec, Maria'
'Stanica, Nicolae'

_publ_section_title
;
 Hetero di- and trinuclear Cu-Gd complexes with trifluoroacetate
 bridges: synthesis, structural and magnetic studies.
;
_journal_issue 8
_journal_name_full 'Dalton transactions (Cambridge, England : 2003)'
_journal_page_first 1194
_journal_page_last 1200
_journal_paper_doi 10.1039/b312186k
_journal_year 2004
_chemical_formula_sum 'C40 H32.34 Cu2 F9 Gd N4 O10.17'
_chemical_formula_weight 1187.09
_chemical_name_common 4
_chemical_name_systematic
;
?
;
_space_group_IT_number 14
_symmetry_cell_setting monoclinic
_symmetry_space_group_name_Hall '-P 2ybc'
_symmetry_space_group_name_H-M 'P 1 21/c 1'
_atom_sites_solution_hydrogens geom
_atom_sites_solution_primary direct
_atom_sites_solution_secondary difmap
_audit_creation_method SHELXL-97
_cell_angle_alpha 90.00
_cell_angle_beta 92.48(3)
_cell_angle_gamma 90.00
_cell_formula_units_Z 4
_cell_length_a 12.528(3)
_cell_length_b 25.531(5)
_cell_length_c 14.391(3)
_cell_measurement_reflns_used 5961
_cell_measurement_temperature 150
_cell_measurement_theta_max 26.02
_cell_measurement_theta_min 1.00
_cell_volume 4598.7(17)
_computing_cell_refinement 'Nonius Software'
_computing_data_collection 'Nonius (2201) COLLECT Nonius BV, Delft, The Netherlands'
_computing_data_reduction 'Nonius Software'
_computing_molecular_graphics 'Ortep-3 for Windows (Farrugia, 1997)'
_computing_publication_material 'SHELXL-97 (Sheldrick, 1997)'
_computing_structure_refinement 'SHELXL-97 (Sheldrick, 1997)'
_computing_structure_solution 'SHELXS-97 (Sheldrick, 1990)'
_diffrn_ambient_temperature 150
_diffrn_measured_fraction_theta_full 0.893
_diffrn_measured_fraction_theta_max 0.893
_diffrn_measurement_device_type 'NONIUS KappaCCD'
_diffrn_measurement_method omega
_diffrn_radiation_monochromator graphite
_diffrn_radiation_source 'Enhance (Mo) X-ray Source'
_diffrn_radiation_type MoK\a
_diffrn_radiation_wavelength 0.71070
_diffrn_reflns_av_R_equivalents 0.0544
_diffrn_reflns_av_sigmaI/netI 0.0740
_diffrn_reflns_limit_h_max 14
_diffrn_reflns_limit_h_min -15
_diffrn_reflns_limit_k_max 30
_diffrn_reflns_limit_k_min -29
_diffrn_reflns_limit_l_max 14
_diffrn_reflns_limit_l_min -17
_diffrn_reflns_number 16579
_diffrn_reflns_theta_full 25.50
_diffrn_reflns_theta_max 25.50
_diffrn_reflns_theta_min 2.26
_diffrn_standards_decay_% 0
_exptl_absorpt_coefficient_mu 2.437
_exptl_absorpt_correction_T_max 0.641
_exptl_absorpt_correction_T_min 0.529
_exptl_absorpt_correction_type semi-empirical
_exptl_absorpt_process_details 'XEMP ver. 4.2. Siemens Analytical X-ray Inst. Inc. 1990'
_exptl_crystal_colour dark-green
_exptl_crystal_density_diffrn 1.715
_exptl_crystal_density_method 'not measured'
_exptl_crystal_description prism
_exptl_crystal_F_000 2339
_exptl_crystal_size_max 0.30
_exptl_crystal_size_mid 0.30
_exptl_crystal_size_min 0.20
_refine_diff_density_max 1.777
_refine_diff_density_min -1.370
_refine_diff_density_rms 0.146
_refine_ls_extinction_method none
_refine_ls_goodness_of_fit_ref 1.190
_refine_ls_hydrogen_treatment mixed
_refine_ls_matrix_type full
_refine_ls_number_parameters 624
_refine_ls_number_reflns 7653
_refine_ls_number_restraints 20
_refine_ls_restrained_S_all 1.194
_refine_ls_R_factor_all 0.1127
_refine_ls_R_factor_gt 0.0879
_refine_ls_shift/su_max 0.032
_refine_ls_shift/su_mean 0.001
_refine_ls_structure_factor_coef Fsqd
_refine_ls_weighting_details 'calc w=1/[\s^2^(Fo^2^)+(0.0183P)^2^+66.1385P] where P=(Fo^2^+2Fc^2^)/3'
_refine_ls_weighting_scheme calc
_refine_ls_wR_factor_gt 0.1548
_refine_ls_wR_factor_ref 0.1623
_reflns_number_gt 6195
_reflns_number_total 7653
_reflns_threshold_expression >2sigma(I)
_cod_data_source_file b312186k.txt
_cod_data_source_block 4
_cod_database_code 7013689

loop_
_symmetry_equiv_pos_as_xyz
'x, y, z'
'-x, y+1/2, -z+1/2'
'-x, -y, -z'
'x, -y-1/2, z-1/2'

loop_
_atom_site_label
_atom_site_type_symbol
_atom_site_fract_x
_atom_site_fract_y
_atom_site_fract_z
_atom_site_U_iso_or_equiv
_atom_site_adp_type
_atom_site_occupancy
_atom_site_symmetry_multiplicity
_atom_site_calc_flag
_atom_site_refinement_flags
_atom_site_disorder_assembly
_atom_site_disorder_group
Gd1 Gd 0.28661(4) 0.60706(2) 0.21665(4) 0.02880(16) Uani 1 1 d . . .
Cu1A Cu 0.44829(10) 0.64890(5) 0.38930(10) 0.0298(3) Uani 1 1 d . . .
Cu1B Cu 0.10163(10) 0.63551(5) 0.04961(9) 0.0292(3) Uani 1 1 d . . .
F1A F 0.6123(7) 0.7092(3) 0.1153(7) 0.080(3) Uani 1 1 d . . .
F2A F 0.6166(6) 0.6386(4) 0.0395(6) 0.073(3) Uani 1 1 d . . .
F3A F 0.7189(5) 0.6485(4) 0.1596(6) 0.079(3) Uani 1 1 d . . .
F1B F -0.0659(9) 0.6715(4) 0.3551(8) 0.132(5) Uani 1 1 d D . .
F2B F -0.0268(7) 0.5977(6) 0.4073(7) 0.138(6) Uani 1 1 d D . .
F3B F -0.1512(5) 0.6060(3) 0.3057(5) 0.066(2) Uani 1 1 d D . .
F1C F 0.4389(9) 0.4264(3) 0.2543(8) 0.079(4) Uani 0.809(8) 1 d P . .
F2C F 0.3515(7) 0.4220(3) 0.1255(6) 0.052(3) Uani 0.809(8) 1 d P . .
F3C F 0.2708(9) 0.4099(4) 0.2493(8) 0.073(3) Uani 0.809(8) 1 d P . .
O1W O -0.166(3) 0.7639(15) 0.220(3) 0.035(10) Uiso 0.17 1 d PD . .
H1W1 H -0.1744 0.7475 0.2712 0.042 Uiso 0.17 1 d PRD . .
H2W1 H -0.1049 0.7595 0.1961 0.042 Uiso 0.17 1 d PRD . .
O1A O 0.3562(6) 0.5880(3) 0.3710(5) 0.0311(18) Uani 1 1 d . . .
O2A O 0.3324(6) 0.6815(3) 0.3144(5) 0.0321(18) Uani 1 1 d . . .
O3A O 0.5616(6) 0.6298(3) 0.2693(6) 0.046(2) Uani 1 1 d . . .
O4A O 0.4430(6) 0.6330(3) 0.1460(6) 0.041(2) Uani 1 1 d . . .
O1B O 0.2102(5) 0.6766(3) 0.1189(5) 0.0297(17) Uani 1 1 d . . .
O2B O 0.2132(6) 0.5825(3) 0.0676(5) 0.0330(18) Uani 1 1 d . . .
O3B O -0.0108(6) 0.6163(3) 0.1738(6) 0.044(2) Uani 1 1 d . . .
O4B O 0.1204(6) 0.6160(3) 0.2845(6) 0.045(2) Uani 1 1 d . . .
O1C O 0.2237(8) 0.5131(3) 0.2304(6) 0.064(3) Uani 1 1 d D . .
O2C O 0.4020(6) 0.5286(3) 0.2043(6) 0.022(2) Uani 0.809(8) 1 d P . .
N1A N 0.5436(7) 0.6103(3) 0.4766(7) 0.035(2) Uani 1 1 d . . .
N2A N 0.5224(7) 0.7161(4) 0.4047(7) 0.036(2) Uani 1 1 d . . .
N1B N 0.0117(7) 0.6977(3) 0.0249(6) 0.030(2) Uani 1 1 d . . .
N2B N 0.0122(7) 0.5865(3) -0.0258(7) 0.034(2) Uani 1 1 d . . .
C1A C 0.3327(8) 0.5587(4) 0.4443(8) 0.031(3) Uani 1 1 d . . .
C2A C 0.2313(10) 0.5355(5) 0.4475(9) 0.043(3) Uani 1 1 d . . .
H2A H 0.1820 0.5400 0.3979 0.052 Uiso 1 1 calc R . .
C3A C 0.2048(10) 0.5068(5) 0.5215(10) 0.052(4) Uani 1 1 d . . .
H3A H 0.1365 0.4925 0.5221 0.062 Uiso 1 1 calc R . .
C4A C 0.2751(12) 0.4976(5) 0.5972(9) 0.057(4) Uani 1 1 d . . .
H4A H 0.2550 0.4778 0.6477 0.068 Uiso 1 1 calc R . .
C5A C 0.3746(11) 0.5189(5) 0.5943(9) 0.048(3) Uani 1 1 d . . .
H5A H 0.4236 0.5128 0.6435 0.057 Uiso 1 1 calc R . .
C6A C 0.4052(9) 0.5497(4) 0.5194(8) 0.032(3) Uani 1 1 d . . .
C7A C 0.5121(9) 0.5717(4) 0.5218(8) 0.040(3) Uani 1 1 d . . .
H7A H 0.5628 0.5553 0.5610 0.048 Uiso 1 1 calc R . .
C8A C 0.2959(9) 0.7296(4) 0.3323(7) 0.029(2) Uani 1 1 d . . .
C9A C 0.1903(8) 0.7428(4) 0.3082(8) 0.031(3) Uani 1 1 d . . .
H9A H 0.1433 0.7171 0.2858 0.037 Uiso 1 1 calc R . .
C10A C 0.1557(9) 0.7928(5) 0.3173(9) 0.041(3) Uani 1 1 d . . .
H10A H 0.0856 0.8009 0.2986 0.049 Uiso 1 1 calc R . .
C11A C 0.2215(11) 0.8326(5) 0.3538(9) 0.048(3) Uani 1 1 d . . .
H11A H 0.1962 0.8666 0.3598 0.058 Uiso 1 1 calc R . .
C12A C 0.3259(10) 0.8197(4) 0.3808(8) 0.039(3) Uani 1 1 d . . .
H12A H 0.3709 0.8455 0.4059 0.047 Uiso 1 1 calc R . .
C13A C 0.3647(8) 0.7690(4) 0.3710(8) 0.032(3) Uani 1 1 d . . .
C14A C 0.4746(9) 0.7602(4) 0.3975(7) 0.031(3) Uani 1 1 d . . .
H14A H 0.5157 0.7898 0.4109 0.038 Uiso 1 1 calc R . .
C15A C 0.6389(9) 0.7174(5) 0.4252(9) 0.041(3) Uani 1 1 d . . .
H17A H 0.6606 0.7531 0.4392 0.049 Uiso 1 1 calc R . .
H17B H 0.6755 0.7062 0.3706 0.049 Uiso 1 1 calc R . .
C16A C 0.6720(9) 0.6825(5) 0.5064(9) 0.047(3) Uani 1 1 d . . .
H16C H 0.7465 0.6891 0.5234 0.057 Uiso 1 1 calc R . .
H16D H 0.6304 0.6919 0.5592 0.057 Uiso 1 1 calc R . .
C17A C 0.6580(9) 0.6247(5) 0.4876(10) 0.045(3) Uani 1 1 d . . .
H15A H 0.6938 0.6155 0.4314 0.054 Uiso 1 1 calc R . .
H15B H 0.6910 0.6049 0.5387 0.054 Uiso 1 1 calc R . .
C18A C 0.5337(9) 0.6369(4) 0.1883(9) 0.034(3) Uani 1 1 d . . .
C19A C 0.6216(10) 0.6574(5) 0.1245(9) 0.046(3) Uani 1 1 d . . .
C1B C 0.2331(8) 0.7263(4) 0.0982(7) 0.028(2) Uani 1 1 d . . .
C2B C 0.3330(8) 0.7472(4) 0.1226(8) 0.032(3) Uani 1 1 d . . .
H2B H 0.3863 0.7251 0.1468 0.039 Uiso 1 1 calc R . .
C3B C 0.3554(10) 0.7993(5) 0.1119(8) 0.042(3) Uani 1 1 d . . .
H3B H 0.4229 0.8120 0.1294 0.050 Uiso 1 1 calc R . .
C4B C 0.2785(11) 0.8331(5) 0.0754(9) 0.052(4) Uani 1 1 d . . .
H4B H 0.2928 0.8687 0.0698 0.062 Uiso 1 1 calc R . .
C5B C 0.1808(11) 0.8133(4) 0.0475(8) 0.045(3) Uani 1 1 d . . .
H5B H 0.1301 0.8358 0.0203 0.054 Uiso 1 1 calc R . .
C6B C 0.1542(8) 0.7601(4) 0.0584(7) 0.029(2) Uani 1 1 d . . .
C7B C 0.0482(9) 0.7439(4) 0.0295(8) 0.035(3) Uani 1 1 d . . .
H7B H 0.0007 0.7705 0.0122 0.042 Uiso 1 1 calc R . .
C8B C 0.2408(10) 0.5514(4) -0.0032(8) 0.035(3) Uani 1 1 d . . .
C9B C 0.3484(9) 0.5387(4) -0.0139(8) 0.038(3) Uani 1 1 d . . .
H9B H 0.4005 0.5522 0.0274 0.045 Uiso 1 1 calc R . .
C10B C 0.3778(10) 0.5063(5) -0.0855(8) 0.045(3) Uani 1 1 d . . .
H10B H 0.4496 0.4992 -0.0937 0.054 Uiso 1 1 calc R . .
C11B C 0.2994(11) 0.4842(5) -0.1453(9) 0.051(4) Uani 1 1 d . . .
H11B H 0.3188 0.4609 -0.1913 0.061 Uiso 1 1 calc R . .
C12B C 0.1944(10) 0.4967(4) -0.1367(8) 0.043(3) Uani 1 1 d . . .
H12B H 0.1431 0.4819 -0.1774 0.051 Uiso 1 1 calc R . .
C13B C 0.1618(9) 0.5317(4) -0.0671(8) 0.030(3) Uani 1 1 d . . .
C14B C 0.0519(9) 0.5467(4) -0.0676(8) 0.035(3) Uani 1 1 d . . .
H14B H 0.0040 0.5255 -0.1014 0.042 Uiso 1 1 calc R . .
C15B C -0.1038(8) 0.5948(4) -0.0374(9) 0.043(3) Uani 1 1 d . . .
H17C H -0.1366 0.5887 0.0215 0.051 Uiso 1 1 calc R . .
H17D H -0.1337 0.5699 -0.0823 0.051 Uiso 1 1 calc R . .
C16B C -0.1290(10) 0.6499(5) -0.0701(9) 0.044(3) Uani 1 1 d . . .
H16A H -0.0886 0.6572 -0.1246 0.053 Uiso 1 1 calc R . .
H16B H -0.2043 0.6519 -0.0886 0.053 Uiso 1 1 calc R . .
C17B C -0.1043(9) 0.6916(5) 0.0018(9) 0.046(3) Uani 1 1 d . . .
H15C H -0.1325 0.7248 -0.0210 0.055 Uiso 1 1 calc R . .
H15D H -0.1404 0.6830 0.0581 0.055 Uiso 1 1 calc R . .
C18B C 0.0268(9) 0.6174(4) 0.2536(8) 0.030(3) Uani 1 1 d . . .
C19B C -0.0528(10) 0.6210(6) 0.3309(10) 0.056(4) Uani 1 1 d . . .
C1C C 0.3287(14) 0.4994(6) 0.2140(10) 0.045(5) Uani 0.809(8) 1 d P . .
C2C C 0.3475(12) 0.4383(5) 0.2116(11) 0.041(4) Uani 0.809(8) 1 d P . .
F1* F 0.036(2) 0.4833(14) 0.328(3) 0.078(14) Uiso 0.191(8) 1 d PD . .
F2* F 0.111(3) 0.4202(15) 0.378(2) 0.083(15) Uiso 0.191(8) 1 d PD . .
F3* F 0.067(3) 0.4167(17) 0.251(3) 0.098(17) Uiso 0.191(8) 1 d PD . .
O1* O 0.289(3) 0.4440(19) 0.310(5) 0.11(2) Uiso 0.191(8) 1 d PD . .
C1* C 0.2186(15) 0.4732(13) 0.282(3) 0.057(19) Uiso 0.191(8) 1 d PD . .
C2* C 0.1121(19) 0.4519(10) 0.306(2) 0.07(2) Uiso 0.191(8) 1 d PD . .

loop_
_atom_site_aniso_label
_atom_site_aniso_U_11
_atom_site_aniso_U_22
_atom_site_aniso_U_33
_atom_site_aniso_U_23
_atom_site_aniso_U_13
_atom_site_aniso_U_12
Gd1 0.0296(3) 0.0297(3) 0.0268(3) -0.0016(2) -0.0023(2) 0.0017(2)
Cu1A 0.0274(7) 0.0319(7) 0.0297(9) -0.0024(6) -0.0015(6) 0.0019(6)
Cu1B 0.0253(7) 0.0318(7) 0.0303(9) 0.0007(6) -0.0004(6) -0.0001(5)
F1A 0.074(6) 0.055(5) 0.113(8) 0.026(5) 0.021(5) -0.011(4)
F2A 0.067(6) 0.116(7) 0.038(6) 0.003(5) 0.020(5) -0.010(5)
F3A 0.021(4) 0.137(8) 0.078(7) 0.046(6) 0.002(4) -0.005(4)
F1B 0.113(9) 0.131(10) 0.159(12) -0.086(9) 0.080(8) -0.049(8)
F2B 0.046(6) 0.300(18) 0.067(8) 0.071(9) 0.004(5) -0.010(8)
F3B 0.030(4) 0.114(7) 0.056(6) -0.011(5) 0.016(4) -0.026(4)
F1C 0.092(8) 0.043(5) 0.096(9) -0.007(5) -0.056(7) 0.013(5)
F2C 0.067(6) 0.042(5) 0.047(6) -0.019(4) -0.009(5) 0.009(4)
F3C 0.101(9) 0.042(5) 0.078(9) 0.004(5) 0.039(7) -0.006(5)
O1A 0.031(4) 0.033(4) 0.028(5) 0.001(3) -0.004(4) 0.001(3)
O2A 0.037(4) 0.033(4) 0.027(5) -0.001(3) 0.003(4) 0.001(3)
O3A 0.038(5) 0.079(6) 0.022(5) 0.007(4) 0.012(4) 0.021(4)
O4A 0.028(4) 0.044(5) 0.050(6) -0.002(4) 0.011(4) 0.005(4)
O1B 0.025(4) 0.033(4) 0.031(5) 0.004(3) -0.002(3) 0.000(3)
O2B 0.030(4) 0.033(4) 0.036(5) -0.003(3) -0.002(4) 0.008(3)
O3B 0.040(5) 0.064(6) 0.030(6) 0.007(4) 0.008(4) -0.008(4)
O4B 0.023(4) 0.051(5) 0.061(6) 0.014(4) -0.019(4) -0.009(4)
O1C 0.088(8) 0.052(6) 0.049(6) 0.009(4) -0.020(6) -0.024(5)
O2C 0.016(4) 0.019(4) 0.031(6) 0.001(4) 0.007(4) -0.003(3)
N1A 0.030(5) 0.032(5) 0.043(6) 0.002(4) -0.005(4) 0.002(4)
N2A 0.032(5) 0.039(5) 0.037(6) -0.003(4) -0.005(5) -0.007(4)
N1B 0.023(5) 0.037(5) 0.030(6) -0.003(4) 0.002(4) 0.001(4)
N2B 0.023(5) 0.035(5) 0.043(7) 0.006(4) -0.005(4) 0.000(4)
C1A 0.026(6) 0.027(5) 0.040(8) -0.006(5) 0.004(5) 0.003(4)
C2A 0.053(8) 0.045(7) 0.032(8) 0.011(5) -0.006(6) -0.001(6)
C3A 0.045(8) 0.057(8) 0.053(10) 0.001(7) 0.006(7) -0.022(6)
C4A 0.091(12) 0.047(8) 0.032(9) 0.011(6) -0.007(8) -0.006(8)
C5A 0.062(9) 0.046(7) 0.034(8) 0.000(6) -0.008(7) -0.007(7)
C6A 0.043(7) 0.028(5) 0.026(7) -0.001(5) -0.003(6) 0.008(5)
C7A 0.035(7) 0.039(6) 0.044(8) -0.003(6) -0.010(6) 0.008(5)
C8A 0.033(6) 0.031(6) 0.022(7) -0.005(4) 0.008(5) -0.001(5)
C9A 0.026(6) 0.036(6) 0.031(8) 0.002(5) 0.011(5) 0.005(5)
C10A 0.031(7) 0.050(7) 0.043(9) 0.005(6) 0.009(6) 0.010(5)
C11A 0.065(9) 0.034(6) 0.044(9) -0.006(5) -0.002(7) 0.011(6)
C12A 0.056(8) 0.027(6) 0.034(8) -0.003(5) -0.006(6) -0.002(5)
C13A 0.027(6) 0.039(6) 0.031(7) -0.004(5) 0.010(5) 0.004(5)
C14A 0.041(7) 0.032(6) 0.023(7) -0.004(5) 0.006(5) -0.008(5)
C15A 0.026(6) 0.060(8) 0.038(8) 0.000(6) 0.006(6) -0.003(6)
C16A 0.019(6) 0.061(8) 0.061(10) -0.005(7) -0.008(6) -0.007(6)
C17A 0.028(6) 0.053(7) 0.055(9) 0.000(6) 0.001(6) 0.009(5)
C18A 0.034(7) 0.026(6) 0.045(9) -0.004(5) 0.020(6) 0.006(5)
C19A 0.051(8) 0.058(8) 0.031(9) 0.008(6) 0.005(7) 0.000(6)
C1B 0.028(6) 0.034(6) 0.023(7) -0.004(4) 0.009(5) 0.001(5)
C2B 0.022(6) 0.043(6) 0.034(8) 0.003(5) 0.008(5) -0.002(5)
C3B 0.042(7) 0.054(8) 0.030(8) 0.011(6) 0.005(6) -0.015(6)
C4B 0.078(10) 0.044(7) 0.034(8) 0.012(6) 0.005(7) -0.028(7)
C5B 0.061(8) 0.034(6) 0.038(8) 0.003(5) -0.008(7) -0.002(6)
C6B 0.025(6) 0.037(6) 0.024(7) 0.001(5) 0.004(5) 0.002(5)
C7B 0.032(6) 0.037(6) 0.036(8) 0.001(5) -0.003(5) 0.018(5)
C8B 0.054(8) 0.029(6) 0.023(7) 0.006(5) 0.004(6) 0.001(5)
C9B 0.031(6) 0.047(7) 0.035(8) -0.003(5) 0.000(6) 0.016(5)
C10B 0.049(8) 0.064(8) 0.023(8) -0.006(6) 0.004(6) 0.027(6)
C11B 0.063(9) 0.060(8) 0.029(8) -0.008(6) 0.000(7) 0.025(7)
C12B 0.056(8) 0.038(6) 0.032(8) -0.004(5) -0.015(6) -0.005(6)
C13B 0.036(6) 0.029(5) 0.026(7) 0.001(4) 0.006(5) 0.002(5)
C14B 0.050(7) 0.028(6) 0.027(7) 0.005(5) -0.002(6) -0.007(5)
C15B 0.024(6) 0.051(7) 0.052(9) 0.004(6) -0.003(6) -0.004(5)
C16B 0.035(7) 0.054(8) 0.042(9) 0.009(6) -0.003(6) -0.002(6)
C17B 0.029(6) 0.049(7) 0.059(10) -0.001(6) -0.009(6) 0.005(5)
C18B 0.036(6) 0.030(6) 0.023(7) 0.008(4) 0.017(6) -0.010(5)
C19B 0.032(7) 0.096(12) 0.041(10) 0.000(8) 0.005(7) -0.015(7)
C1C 0.062(11) 0.053(10) 0.019(9) -0.016(7) -0.008(8) 0.041(9)
C2C 0.046(9) 0.027(7) 0.049(11) 0.000(7) -0.016(8) -0.007(7)

loop_
_atom_type_symbol
_atom_type_description
_atom_type_scat_dispersion_real
_atom_type_scat_dispersion_imag
_atom_type_scat_source
C C 0.0033 0.0016 'International Tables Vol C Tables 4.2.6.8 and 6.1.1.4'
H H 0.0000 0.0000 'International Tables Vol C Tables 4.2.6.8 and 6.1.1.4'
O O 0.0106 0.0060 'International Tables Vol C Tables 4.2.6.8 and 6.1.1.4'
F F 0.0171 0.0103 'International Tables Vol C Tables 4.2.6.8 and 6.1.1.4'
Cu Cu 0.3201 1.2651 'International Tables Vol C Tables 4.2.6.8 and 6.1.1.4'
Gd Gd -0.1653 3.9035 'International Tables Vol C Tables 4.2.6.8 and 6.1.1.4'
N N 0.0061 0.0033 'International Tables Vol C Tables 4.2.6.8 and 6.1.1.4'

loop_
_geom_angle_atom_site_label_1
_geom_angle_atom_site_label_2
_geom_angle_atom_site_label_3
_geom_angle
_geom_angle_site_symmetry_1
_geom_angle_site_symmetry_3
_geom_angle_publ_flag
O4A Gd1 O4B 157.9(3) . . ?
O4A Gd1 O2B 88.9(3) . . ?
O4B Gd1 O2B 94.9(3) . . ?
O4A Gd1 O1A 100.5(3) . . ?
O4B Gd1 O1A 85.9(3) . . ?
O2B Gd1 O1A 153.0(2) . . ?
O4A Gd1 O2A 81.3(3) . . ?
O4B Gd1 O2A 82.8(3) . . ?
O2B Gd1 O2A 143.5(2) . . ?
O1A Gd1 O2A 63.5(2) . . ?
O4A Gd1 O1B 81.9(3) . . ?
O4B Gd1 O1B 80.6(2) . . ?
O2B Gd1 O1B 62.9(2) . . ?
O1A Gd1 O1B 143.1(2) . . ?
O2A Gd1 O1B 80.8(2) . . ?
O4A Gd1 O2C 72.3(3) . . ?
O4B Gd1 O2C 129.7(3) . . ?
O2B Gd1 O2C 85.8(3) . . ?
O1A Gd1 O2C 73.4(3) . . ?
O2A Gd1 O2C 123.5(3) . . ?
O1B Gd1 O2C 139.7(3) . . ?
O4A Gd1 O1C 124.7(3) . . ?
O4B Gd1 O1C 77.0(3) . . ?
O2B Gd1 O1C 73.2(3) . . ?
O1A Gd1 O1C 80.7(3) . . ?
O2A Gd1 O1C 139.9(3) . . ?
O1B Gd1 O1C 128.2(3) . . ?
O2C Gd1 O1C 55.0(3) . . ?
O4A Gd1 C1C 96.3(4) . . ?
O4B Gd1 C1C 105.8(4) . . ?
O2B Gd1 C1C 78.2(3) . . ?
O1A Gd1 C1C 75.7(3) . . ?
O2A Gd1 C1C 137.7(3) . . ?
O1B Gd1 C1C 141.1(3) . . ?
O2C Gd1 C1C 25.3(4) . . ?
O1C Gd1 C1C 29.7(4) . . ?
O4A Gd1 Cu1A 74.9(2) . . ?
O4B Gd1 Cu1A 100.43(19) . . ?
O2B Gd1 Cu1A 163.77(19) . . ?
O1A Gd1 Cu1A 35.50(17) . . ?
O2A Gd1 Cu1A 35.78(16) . . ?
O1B Gd1 Cu1A 114.22(16) . . ?
O2C Gd1 Cu1A 88.56(19) . . ?
O1C Gd1 Cu1A 115.4(2) . . ?
C1C Gd1 Cu1A 102.5(3) . . ?
O4A Gd1 Cu1B 101.1(2) . . ?
O4B Gd1 Cu1B 71.26(19) . . ?
O2B Gd1 Cu1B 35.04(16) . . ?
O1A Gd1 Cu1B 157.11(18) . . ?
O2A Gd1 Cu1B 112.75(17) . . ?
O1B Gd1 Cu1B 35.32(16) . . ?
O2C Gd1 Cu1B 120.8(2) . . ?
O1C Gd1 Cu1B 93.1(2) . . ?
C1C Gd1 Cu1B 109.2(3) . . ?
Cu1A Gd1 Cu1B 148.28(4) . . ?
O1A Cu1A O2A 81.0(3) . . ?
O1A Cu1A N2A 171.8(3) . . ?
O2A Cu1A N2A 91.5(3) . . ?
O1A Cu1A N1A 91.5(3) . . ?
O2A Cu1A N1A 169.6(4) . . ?
N2A Cu1A N1A 95.5(4) . . ?
O1A Cu1A O3A 96.2(3) . . ?
O2A Cu1A O3A 98.2(3) . . ?
N2A Cu1A O3A 88.1(4) . . ?
N1A Cu1A O3A 89.8(3) . . ?
O1A Cu1A Gd1 45.7(2) . . ?
O2A Cu1A Gd1 46.3(2) . . ?
N2A Cu1A Gd1 129.7(3) . . ?
N1A Cu1A Gd1 130.8(3) . . ?
O3A Cu1A Gd1 75.5(2) . . ?
O2B Cu1B O1B 80.0(3) . . ?
O2B Cu1B N1B 169.1(3) . . ?
O1B Cu1B N1B 92.3(3) . . ?
O2B Cu1B N2B 91.1(3) . . ?
O1B Cu1B N2B 170.4(3) . . ?
N1B Cu1B N2B 96.0(3) . . ?
O2B Cu1B O3B 101.6(3) . . ?
O1B Cu1B O3B 98.6(3) . . ?
N1B Cu1B O3B 87.1(3) . . ?
N2B Cu1B O3B 86.7(3) . . ?
O2B Cu1B Gd1 44.4(2) . . ?
O1B Cu1B Gd1 46.0(2) . . ?
N1B Cu1B Gd1 132.7(3) . . ?
N2B Cu1B Gd1 128.1(3) . . ?
O3B Cu1B Gd1 80.2(2) . . ?
O1* F3C C2C 78(2) . . ?
O1* F3C C1* 41.5(16) . . ?
C2C F3C C1* 84.0(9) . . ?
C1A O1A Cu1A 119.3(6) . . ?
C1A O1A Gd1 139.5(6) . . ?
Cu1A O1A Gd1 98.8(3) . . ?
C8A O2A Cu1A 122.4(6) . . ?
C8A O2A Gd1 139.3(6) . . ?
Cu1A O2A Gd1 97.9(3) . . ?
C18A O3A Cu1A 121.3(7) . . ?
C18A O4A Gd1 124.2(8) . . ?
C1B O1B Cu1B 123.1(6) . . ?
C1B O1B Gd1 137.5(6) . . ?
Cu1B O1B Gd1 98.7(3) . . ?
C8B O2B Cu1B 120.8(6) . . ?
C8B O2B Gd1 137.2(7) . . ?
Cu1B O2B Gd1 100.6(3) . . ?
C18B O3B Cu1B 119.1(7) . . ?
C18B O4B Gd1 134.2(8) . . ?
C1* O1C C1C 88.2(14) . . ?
C1* O1C Gd1 146(2) . . ?
C1C O1C Gd1 85.7(8) . . ?
C1C O2C Gd1 92.4(8) . . ?
C7A N1A C17A 117.6(9) . . ?
C7A N1A Cu1A 122.1(8) . . ?
C17A N1A Cu1A 120.2(7) . . ?
C14A N2A C15A 116.8(9) . . ?
C14A N2A Cu1A 123.1(8) . . ?
C15A N2A Cu1A 120.1(7) . . ?
C7B N1B C17B 117.2(9) . . ?
C7B N1B Cu1B 122.6(7) . . ?
C17B N1B Cu1B 120.2(7) . . ?
C14B N2B C15B 117.4(10) . . ?
C14B N2B Cu1B 122.3(8) . . ?
C15B N2B Cu1B 120.3(7) . . ?
O1A C1A C6A 123.0(10) . . ?
O1A C1A C2A 119.4(10) . . ?
C6A C1A C2A 117.6(11) . . ?
C3A C2A C1A 120.7(11) . . ?
C2A C3A C4A 122.8(13) . . ?
C5A C4A C3A 117.3(12) . . ?
C4A C5A C6A 121.9(12) . . ?
C1A C6A C5A 119.8(11) . . ?
C1A C6A C7A 121.4(11) . . ?
C5A C6A C7A 118.9(10) . . ?
N1A C7A C6A 127.1(10) . . ?
O2A C8A C9A 120.1(9) . . ?
O2A C8A C13A 121.2(9) . . ?
C9A C8A C13A 118.6(10) . . ?
C10A C9A C8A 120.5(11) . . ?
C9A C10A C11A 122.3(11) . . ?
C12A C11A C10A 117.9(11) . . ?
C11A C12A C13A 121.3(11) . . ?
C12A C13A C8A 119.3(10) . . ?
C12A C13A C14A 117.0(10) . . ?
C8A C13A C14A 123.6(10) . . ?
N2A C14A C13A 127.0(10) . . ?
N2A C15A C16A 112.1(10) . . ?
C17A C16A C15A 114.3(11) . . ?
N1A C17A C16A 111.5(9) . . ?
O3A C18A O4A 131.4(12) . . ?
O3A C18A C19A 115.8(11) . . ?
O4A C18A C19A 112.7(11) . . ?
F2A C19A F3A 107.5(12) . . ?
F2A C19A F1A 105.6(11) . . ?
F3A C19A F1A 106.4(11) . . ?
F2A C19A C18A 114.9(11) . . ?
F3A C19A C18A 112.5(10) . . ?
F1A C19A C18A 109.3(11) . . ?
O1B C1B C2B 120.4(9) . . ?
O1B C1B C6B 121.1(9) . . ?
C2B C1B C6B 118.2(9) . . ?
C3B C2B C1B 122.0(10) . . ?
C2B C3B C4B 120.5(11) . . ?
C5B C4B C3B 118.8(11) . . ?
C4B C5B C6B 122.4(11) . . ?
C5B C6B C1B 118.0(10) . . ?
C5B C6B C7B 117.8(10) . . ?
C1B C6B C7B 124.2(9) . . ?
N1B C7B C6B 127.7(10) . . ?
O2B C8B C9B 119.9(10) . . ?
O2B C8B C13B 120.4(11) . . ?
C9B C8B C13B 119.8(11) . . ?
C10B C9B C8B 120.5(11) . . ?
C9B C10B C11B 119.8(12) . . ?
C12B C11B C10B 120.3(12) . . ?
C11B C12B C13B 121.3(11) . . ?
C8B C13B C12B 118.0(10) . . ?
C8B C13B C14B 123.8(10) . . ?
C12B C13B C14B 118.2(10) . . ?
N2B C14B C13B 126.8(10) . . ?
N2B C15B C16B 111.2(9) . . ?
C17B C16B C15B 114.2(10) . . ?
N1B C17B C16B 113.4(10) . . ?
O3B C18B O4B 131.1(11) . . ?
O3B C18B C19B 116.7(11) . . ?
O4B C18B C19B 112.2(11) . . ?
F2B C19B F3B 107.5(12) . . ?
F2B C19B F1B 104.7(13) . . ?
F3B C19B F1B 103.0(12) . . ?
F2B C19B C18B 116.5(12) . . ?
F3B C19B C18B 114.2(11) . . ?
F1B C19B C18B 109.6(12) . . ?
O2C C1C O1C 126.8(13) . . ?
O2C C1C C2C 119.9(13) . . ?
O1C C1C C2C 113.3(15) . . ?
O2C C1C C1* 152(2) . . ?
O1C C1C C1* 43.1(8) . . ?
C2C C1C C1* 76.7(16) . . ?
O2C C1C Gd1 62.3(7) . . ?
O1C C1C Gd1 64.6(6) . . ?
C2C C1C Gd1 177.7(12) . . ?
C1* C1C Gd1 101.7(13) . . ?
F2C C2C F1C 107.5(14) . . ?
F2C C2C F3C 105.7(11) . . ?
F1C C2C F3C 108.2(13) . . ?
F2C C2C C1C 110.3(12) . . ?
F1C C2C C1C 110.3(11) . . ?
F3C C2C C1C 114.6(14) . . ?
F2C C2C O1* 153(3) . . ?
F1C C2C O1* 91.8(17) . . ?
F3C C2C O1* 48(2) . . ?
C1C C2C O1* 79.6(17) . . ?
C1* O1* F3C 95(5) . . ?
C1* O1* C2C 97(4) . . ?
F3C O1* C2C 53(3) . . ?
O1* C1* O1C 129.7(17) . . ?
O1* C1* C2* 110(2) . . ?
O1C C1* C2* 119.6(11) . . ?
O1* C1* F3C 43(4) . . ?
O1C C1* F3C 122(3) . . ?
C2* C1* F3C 94.0(16) . . ?
O1* C1* C1C 81.4(18) . . ?
O1C C1* C1C 48.7(8) . . ?
C2* C1* C1C 161(2) . . ?
F3C C1* C1C 84.2(17) . . ?
F1* C2* F3* 106(3) . . ?
F1* C2* F2* 99(3) . . ?
F3* C2* F2* 92(3) . . ?
F1* C2* C1* 120.2(12) . . ?
F3* C2* C1* 118.8(12) . . ?
F2* C2* C1* 116.4(12) . . ?

loop_
_geom_bond_atom_site_label_1
_geom_bond_atom_site_label_2
_geom_bond_distance
_geom_bond_site_symmetry_2
_geom_bond_publ_flag
Gd1 O4A 2.341(8) . ?
Gd1 O4B 2.349(8) . ?
Gd1 O2B 2.381(7) . ?
Gd1 O1A 2.400(7) . ?
Gd1 O2A 2.419(7) . ?
Gd1 O1B 2.436(7) . ?
Gd1 O2C 2.480(8) . ?
Gd1 O1C 2.536(8) . ?
Gd1 C1C 2.800(14) . ?
Gd1 Cu1A 3.3139(16) . ?
Gd1 Cu1B 3.3459(17) . ?
Cu1A O1A 1.947(7) . ?
Cu1A O2A 1.956(7) . ?
Cu1A N2A 1.958(9) . ?
Cu1A N1A 1.961(9) . ?
Cu1A O3A 2.334(8) . ?
Cu1B O2B 1.954(7) . ?
Cu1B O1B 1.957(7) . ?
Cu1B N1B 1.971(8) . ?
Cu1B N2B 1.973(9) . ?
Cu1B O3B 2.374(8) . ?
F1A C19A 1.335(14) . ?
F2A C19A 1.313(14) . ?
F3A C19A 1.318(14) . ?
F1B C19B 1.348(18) . ?
F2B C19B 1.279(16) . ?
F3B C19B 1.326(13) . ?
F1C C2C 1.312(16) . ?
F2C C2C 1.311(17) . ?
F3C O1* 1.25(8) . ?
F3C C2C 1.337(17) . ?
F3C C1* 1.81(4) . ?
O1A C1A 1.337(13) . ?
O2A C8A 1.340(12) . ?
O3A C18A 1.217(13) . ?
O4A C18A 1.269(13) . ?
O1B C1B 1.337(12) . ?
O2B C8B 1.350(13) . ?
O3B C18B 1.222(13) . ?
O4B C18B 1.237(12) . ?
O1C C1* 1.266(10) . ?
O1C C1C 1.391(18) . ?
O2C C1C 1.20(2) . ?
N1A C7A 1.254(14) . ?
N1A C17A 1.482(13) . ?
N2A C14A 1.279(13) . ?
N2A C15A 1.478(13) . ?
N1B C7B 1.266(13) . ?
N1B C17B 1.484(13) . ?
N2B C14B 1.292(14) . ?
N2B C15B 1.471(13) . ?
C1A C6A 1.400(14) . ?
C1A C2A 1.404(15) . ?
C2A C3A 1.347(16) . ?
C3A C4A 1.391(17) . ?
C4A C5A 1.361(18) . ?
C5A C6A 1.402(16) . ?
C6A C7A 1.451(15) . ?
C8A C9A 1.394(14) . ?
C8A C13A 1.421(14) . ?
C9A C10A 1.358(15) . ?
C10A C11A 1.395(16) . ?
C11A C12A 1.388(16) . ?
C12A C13A 1.392(15) . ?
C13A C14A 1.431(14) . ?
C15A C16A 1.513(16) . ?
C16A C17A 1.509(16) . ?
C18A C19A 1.554(17) . ?
C1B C2B 1.392(14) . ?
C1B C6B 1.414(14) . ?
C2B C3B 1.369(15) . ?
C3B C4B 1.381(17) . ?
C4B C5B 1.368(17) . ?
C5B C6B 1.409(15) . ?
C6B C7B 1.436(14) . ?
C8B C9B 1.402(15) . ?
C8B C13B 1.413(15) . ?
C9B C10B 1.383(15) . ?
C10B C11B 1.397(17) . ?
C11B C12B 1.365(17) . ?
C12B C13B 1.416(15) . ?
C13B C14B 1.428(15) . ?
C15B C16B 1.512(15) . ?
C16B C17B 1.507(16) . ?
C18B C19B 1.529(18) . ?
C1C C2C 1.578(19) . ?
C1C C1* 1.85(3) . ?
C2C O1* 1.63(7) . ?
F1* C2* 1.295(10) . ?
F2* C2* 1.322(10) . ?
F3* C2* 1.305(10) . ?
O1* C1* 1.207(10) . ?
C1* C2* 1.494(9) . ?
